data_4106656
loop_
_publ_author_name
'Ming-Tian Zhang'
'Tania Irebo'
'Olof Johansson'
'Leif Hammarstr\"om'

_publ_contact_author_address
;
      Uppsala University
      Department of Photochemistry and Molecular Science
      P.O. Box 523
      Uppsala,
      Sweden, S-75120
;
_publ_contact_author_email marie_pierre.santoni@fotomol.uu.se
_publ_contact_author_fax '+46 (18) 471 6844'
_publ_contact_author_name 'Dr. Marie-Pierre Santoni'
_publ_contact_author_phone '+46 18 471 3660'
_publ_section_title
;
 Proton-Coupled Electron Transfer from Tyrosine: A Strong Rate Dependence
 on Intramolecular Proton Transfer Distance
;
_journal_name_full 'Journal of the American Chemical Society'
_journal_page_first 13224
_journal_page_last 13227
_journal_paper_doi 10.1021/ja203483j
_journal_volume 133
_journal_year 2011
_chemical_compound_source 'Synthesized by the authors. See text'
_chemical_formula_sum 'C22 H28 N2 O'
_chemical_formula_weight 336.46
_chemical_name_systematic
; 
 ? 
;
_space_group_IT_number 14
_symmetry_cell_setting monoclinic
_symmetry_space_group_name_Hall '-P 2ybc'
_symmetry_space_group_name_H-M 'P 1 21/c 1'
_atom_sites_solution_hydrogens geom
_atom_sites_solution_primary direct
_atom_sites_solution_secondary difmap
_audit_creation_method SHELXL-97
_cell_angle_alpha 90
_cell_angle_beta 104.105(8)
_cell_angle_gamma 90
_cell_formula_units_Z 4
_cell_length_a 18.589(11)
_cell_length_b 11.132(7)
_cell_length_c 9.737(6)
_cell_measurement_reflns_used 1808
_cell_measurement_temperature 100
_cell_measurement_theta_max 22.64
_cell_measurement_theta_min 2.15
_cell_volume 1954(2)
_computing_cell_refinement 'SAINT V7.68A(Bruker AXS, )'
_computing_data_collection 'APEX2  (Bruker AXS, 1)'
_computing_data_reduction 'SAINT V7.68A(Bruker AXS, )'
_computing_molecular_graphics 'SHELXTL v6.12 (Bruker AXS, 2001)'
_computing_publication_material 'UdMX (Maris, 2004)'
_computing_structure_refinement 'SHELXL97 (Sheldrick, 2008)'
_computing_structure_solution 'SHELXS97 (Sheldrick, 2008)'
_diffrn_ambient_temperature 100
_diffrn_detector_area_resol_mean 8.3
_diffrn_measured_fraction_theta_full 0.918
_diffrn_measured_fraction_theta_max 0.918
_diffrn_measurement_device_type 'Bruker APEX II'
_diffrn_measurement_method \w
_diffrn_radiation_monochromator Graphite
_diffrn_radiation_source 'X-ray sealed tube'
_diffrn_radiation_type MoK\a
_diffrn_radiation_wavelength 0.71073
_diffrn_reflns_av_R_equivalents 0.120
_diffrn_reflns_av_sigmaI/netI 0.1605
_diffrn_reflns_limit_h_max 26
_diffrn_reflns_limit_h_min -25
_diffrn_reflns_limit_k_max 15
_diffrn_reflns_limit_k_min -15
_diffrn_reflns_limit_l_max 13
_diffrn_reflns_limit_l_min -12
_diffrn_reflns_number 21461
_diffrn_reflns_theta_full 30.62
_diffrn_reflns_theta_max 30.62
_diffrn_reflns_theta_min 1.13
_exptl_absorpt_coefficient_mu 0.070
_exptl_absorpt_correction_T_max 0.9861
_exptl_absorpt_correction_T_min 0.6913
_exptl_absorpt_correction_type multi-scan
_exptl_absorpt_process_details 'Sadabs (Sheldrick, 1996)'
_exptl_crystal_colour Colorless
_exptl_crystal_density_diffrn 1.144
_exptl_crystal_description plate
_exptl_crystal_F_000 728
_exptl_crystal_size_max 0.55
_exptl_crystal_size_mid 0.45
_exptl_crystal_size_min 0.20
_refine_diff_density_max 0.451
_refine_diff_density_min -0.406
_refine_diff_density_rms 0.088
_refine_ls_extinction_method none
_refine_ls_goodness_of_fit_ref 1.031
_refine_ls_hydrogen_treatment mixed
_refine_ls_matrix_type full
_refine_ls_number_parameters 240
_refine_ls_number_reflns 5519
_refine_ls_number_restraints 0
_refine_ls_restrained_S_all 1.031
_refine_ls_R_factor_all 0.2086
_refine_ls_R_factor_gt 0.1015
_refine_ls_shift/su_max 0.000
_refine_ls_shift/su_mean 0.000
_refine_ls_structure_factor_coef Fsqd
_refine_ls_weighting_details 'calc w=1/[\s^2^(Fo^2^)+(0.1567P)^2^] where P=(Fo^2^+2Fc^2^)/3'
_refine_ls_weighting_scheme calc
_refine_ls_wR_factor_gt 0.2771
_refine_ls_wR_factor_ref 0.3199
_reflns_number_gt 2288
_reflns_number_total 5519
_reflns_threshold_expression I>2\s(I)
_cod_data_source_file ja203483j_si_002.cif
_cod_data_source_block smp12
_cod_database_code 4106656

loop_
_symmetry_equiv_pos_as_xyz
'x, y, z'
'-x, y+1/2, -z+1/2'
'-x, -y, -z'
'x, -y-1/2, z-1/2'

loop_
_atom_site_label
_atom_site_type_symbol
_atom_site_fract_x
_atom_site_fract_y
_atom_site_fract_z
_atom_site_U_iso_or_equiv
_atom_site_adp_type
_atom_site_occupancy
_atom_site_symmetry_multiplicity
_atom_site_calc_flag
_atom_site_refinement_flags
N1 N 0.44125(19) 0.1660(3) 0.2105(3) 0.0331(8) Uani 1 1 d .
N2 N 0.4462(2) 0.2203(3) -0.0070(4) 0.0333(8) Uani 1 1 d .
H2A H 0.435(3) 0.259(6) -0.086(7) 0.09(2) Uiso 1 1 d .
O1 O 0.31174(18) 0.0708(2) 0.2530(3) 0.0351(7) Uani 1 1 d .
H1 H 0.363(3) 0.086(4) 0.256(5) 0.054(15) Uiso 1 1 d .
C1 C 0.5087(2) 0.1289(3) 0.1871(4) 0.0326(9) Uani 1 1 d .
C2 C 0.5678(2) 0.0693(3) 0.2755(5) 0.0395(10) Uani 1 1 d .
H2 H 0.5663 0.0459 0.3686 0.047 Uiso 1 1 calc R
C3 C 0.6294(3) 0.0453(4) 0.2226(5) 0.0429(11) Uani 1 1 d .
H3 H 0.6709 0.0054 0.2811 0.051 Uiso 1 1 calc R
C4 C 0.6316(3) 0.0786(3) 0.0851(5) 0.0420(11) Uani 1 1 d .
H4 H 0.6744 0.0596 0.0524 0.050 Uiso 1 1 calc R
C5 C 0.5736(2) 0.1382(4) -0.0045(4) 0.0390(10) Uani 1 1 d .
H5 H 0.5750 0.1607 -0.0979 0.047 Uiso 1 1 calc R
C6 C 0.5127(2) 0.1632(3) 0.0510(4) 0.0323(9) Uani 1 1 d .
C7 C 0.4053(2) 0.2201(3) 0.0917(4) 0.0310(9) Uani 1 1 d .
C8 C 0.3287(2) 0.2664(3) 0.0686(4) 0.0325(9) Uani 1 1 d .
H8A H 0.3207 0.3276 -0.0075 0.039 Uiso 1 1 calc R
H8B H 0.3237 0.3072 0.1562 0.039 Uiso 1 1 calc R
C9 C 0.2685(2) 0.1723(3) 0.0290(4) 0.0296(9) Uani 1 1 d .
C10 C 0.2621(2) 0.0801(3) 0.1225(4) 0.0310(9) Uani 1 1 d .
C11 C 0.2039(2) -0.0047(3) 0.0875(4) 0.0314(9) Uani 1 1 d .
C12 C 0.1532(2) 0.0109(3) -0.0426(4) 0.0310(9) Uani 1 1 d .
H12 H 0.1134 -0.0446 -0.0678 0.037 Uiso 1 1 calc R
C13 C 0.1569(2) 0.1020(3) -0.1380(4) 0.0307(9) Uani 1 1 d .
C14 C 0.2167(2) 0.1812(3) -0.0999(4) 0.0314(9) Uani 1 1 d .
H14 H 0.2221 0.2428 -0.1641 0.038 Uiso 1 1 calc R
C15 C 0.1976(2) -0.1086(3) 0.1855(4) 0.0361(10) Uani 1 1 d .
C16 C 0.1296(3) -0.1883(4) 0.1253(5) 0.0458(12) Uani 1 1 d .
H16A H 0.0845 -0.1391 0.1074 0.069 Uiso 1 1 calc R
H16B H 0.1265 -0.2516 0.1936 0.069 Uiso 1 1 calc R
H16C H 0.1344 -0.2249 0.0364 0.069 Uiso 1 1 calc R
C17 C 0.1895(3) -0.0615(4) 0.3303(4) 0.0423(11) Uani 1 1 d .
H17A H 0.2330 -0.0130 0.3744 0.064 Uiso 1 1 calc R
H17B H 0.1857 -0.1296 0.3919 0.064 Uiso 1 1 calc R
H17C H 0.1447 -0.0120 0.3164 0.064 Uiso 1 1 calc R
C18 C 0.2660(3) -0.1904(4) 0.2072(5) 0.0498(12) Uani 1 1 d .
H18A H 0.2699 -0.2223 0.1155 0.075 Uiso 1 1 calc R
H18B H 0.2611 -0.2570 0.2700 0.075 Uiso 1 1 calc R
H18C H 0.3107 -0.1440 0.2497 0.075 Uiso 1 1 calc R
C19 C 0.0999(2) 0.1161(3) -0.2786(4) 0.0345(10) Uani 1 1 d .
C20 C 0.0340(3) 0.0313(4) -0.2917(5) 0.0456(11) Uani 1 1 d .
H20A H 0.0510 -0.0520 -0.2904 0.068 Uiso 1 1 calc R
H20B H -0.0026 0.0471 -0.3809 0.068 Uiso 1 1 calc R
H20C H 0.0112 0.0446 -0.2121 0.068 Uiso 1 1 calc R
C21 C 0.1377(3) 0.0878(4) -0.3997(4) 0.0462(12) Uani 1 1 d .
H21A H 0.1806 0.1408 -0.3922 0.069 Uiso 1 1 calc R
H21B H 0.1023 0.1009 -0.4911 0.069 Uiso 1 1 calc R
H21C H 0.1542 0.0039 -0.3927 0.069 Uiso 1 1 calc R
C22 C 0.0704(3) 0.2450(4) -0.2947(5) 0.0574(14) Uani 1 1 d .
H22A H 0.0509 0.2659 -0.2130 0.086 Uiso 1 1 calc R
H22B H 0.0307 0.2515 -0.3815 0.086 Uiso 1 1 calc R
H22C H 0.1107 0.3002 -0.3001 0.086 Uiso 1 1 calc R

loop_
_atom_site_aniso_label
_atom_site_aniso_U_11
_atom_site_aniso_U_22
_atom_site_aniso_U_33
_atom_site_aniso_U_23
_atom_site_aniso_U_13
_atom_site_aniso_U_12
N1 0.051(2) 0.0254(15) 0.0249(17) 0.0034(13) 0.0138(15) -0.0001(15)
N2 0.051(2) 0.0319(17) 0.0202(17) -0.0033(13) 0.0155(15) -0.0036(16)
O1 0.053(2) 0.0327(15) 0.0225(14) 0.0045(11) 0.0140(13) 0.0006(13)
C1 0.051(3) 0.0224(18) 0.027(2) 0.0031(14) 0.0143(18) -0.0030(17)
C2 0.057(3) 0.027(2) 0.037(2) 0.0046(17) 0.016(2) -0.0006(19)
C3 0.052(3) 0.027(2) 0.052(3) 0.0053(18) 0.018(2) 0.0017(19)
C4 0.056(3) 0.025(2) 0.051(3) -0.0120(18) 0.026(2) -0.0023(19)
C5 0.059(3) 0.031(2) 0.032(2) -0.0115(16) 0.021(2) -0.0060(19)
C6 0.045(3) 0.0261(18) 0.029(2) -0.0076(15) 0.0155(18) -0.0048(17)
C7 0.055(3) 0.0235(17) 0.0184(18) -0.0047(14) 0.0161(17) -0.0051(17)
C8 0.052(3) 0.0232(18) 0.025(2) -0.0031(14) 0.0148(18) -0.0034(17)
C9 0.045(2) 0.0235(17) 0.025(2) -0.0040(14) 0.0167(17) 0.0000(16)
C10 0.050(3) 0.0293(19) 0.0170(18) -0.0004(14) 0.0154(17) 0.0055(17)
C11 0.052(3) 0.0222(17) 0.026(2) -0.0028(14) 0.0222(18) 0.0024(17)
C12 0.051(3) 0.0196(17) 0.027(2) -0.0012(14) 0.0177(18) 0.0002(16)
C13 0.050(3) 0.0199(17) 0.025(2) -0.0051(14) 0.0145(17) -0.0009(16)
C14 0.052(3) 0.0228(17) 0.0238(19) 0.0017(14) 0.0171(18) 0.0018(17)
C15 0.061(3) 0.0228(18) 0.030(2) 0.0039(15) 0.022(2) 0.0043(18)
C16 0.078(3) 0.0238(19) 0.042(3) 0.0008(17) 0.026(2) -0.003(2)
C17 0.070(3) 0.032(2) 0.032(2) 0.0011(17) 0.026(2) -0.002(2)
C18 0.085(4) 0.029(2) 0.044(3) 0.0102(18) 0.031(3) 0.011(2)
C19 0.055(3) 0.0247(18) 0.026(2) -0.0020(15) 0.0129(19) -0.0021(17)
C20 0.051(3) 0.055(3) 0.033(2) -0.0063(19) 0.015(2) -0.005(2)
C21 0.063(3) 0.056(3) 0.023(2) -0.0017(19) 0.017(2) -0.013(2)
C22 0.075(4) 0.035(2) 0.051(3) -0.005(2) -0.005(3) 0.008(2)

loop_
_atom_type_symbol
_atom_type_description
_atom_type_scat_dispersion_real
_atom_type_scat_dispersion_imag
_atom_type_scat_source
C C 0.0033 0.0016 'International Tables Vol C Tables 4.2.6.8 and 6.1.1.4'
H H 0.0000 0.0000 'International Tables Vol C Tables 4.2.6.8 and 6.1.1.4'
N N 0.0061 0.0033 'International Tables Vol C Tables 4.2.6.8 and 6.1.1.4'
O O 0.0106 0.0060 'International Tables Vol C Tables 4.2.6.8 and 6.1.1.4'

loop_
_geom_angle_atom_site_label_1
_geom_angle_atom_site_label_2
_geom_angle_atom_site_label_3
_geom_angle
_geom_angle_publ_flag
C7 N1 C1 105.9(3) y
C7 N2 C6 108.0(3) y
C7 N2 H2A 125(4) ?
C6 N2 H2A 126(4) ?
C10 O1 H1 117(3) ?
C2 C1 N1 130.5(4) y
C2 C1 C6 120.2(4) y
N1 C1 C6 109.3(3) y
C1 C2 C3 117.4(4) y
C1 C2 H2 121.3 ?
C3 C2 H2 121.3 ?
C2 C3 C4 121.4(4) y
C2 C3 H3 119.3 ?
C4 C3 H3 119.3 ?
C5 C4 C3 122.2(4) y
C5 C4 H4 118.9 ?
C3 C4 H4 118.9 ?
C4 C5 C6 115.7(4) y
C4 C5 H5 122.2 ?
C6 C5 H5 122.2 ?
N2 C6 C5 131.5(4) y
N2 C6 C1 105.4(3) y
C5 C6 C1 123.1(4) y
N1 C7 N2 111.4(4) y
N1 C7 C8 123.5(3) y
N2 C7 C8 125.1(3) y
C7 C8 C9 115.0(3) y
C7 C8 H8A 108.5 ?
C9 C8 H8A 108.5 ?
C7 C8 H8B 108.5 ?
C9 C8 H8B 108.5 ?
H8A C8 H8B 107.5 ?
C14 C9 C10 119.4(4) y
C14 C9 C8 119.3(3) y
C10 C9 C8 121.2(3) y
O1 C10 C9 120.8(4) y
O1 C10 C11 118.2(3) y
C9 C10 C11 121.0(3) y
C12 C11 C10 116.4(3) y
C12 C11 C15 121.8(4) y
C10 C11 C15 121.8(4) y
C13 C12 C11 124.5(4) y
C13 C12 H12 117.7 ?
C11 C12 H12 117.7 ?
C12 C13 C14 116.7(4) y
C12 C13 C19 122.7(3) y
C14 C13 C19 120.6(3) y
C9 C14 C13 121.9(3) y
C9 C14 H14 119.1 ?
C13 C14 H14 119.1 ?
C11 C15 C18 110.4(3) y
C11 C15 C16 112.3(3) y
C18 C15 C16 106.7(3) y
C11 C15 C17 110.7(3) y
C18 C15 C17 109.7(3) y
C16 C15 C17 106.9(3) y
C15 C16 H16A 109.5 ?
C15 C16 H16B 109.5 ?
H16A C16 H16B 109.5 ?
C15 C16 H16C 109.5 ?
H16A C16 H16C 109.5 ?
H16B C16 H16C 109.5 ?
C15 C17 H17A 109.5 ?
C15 C17 H17B 109.5 ?
H17A C17 H17B 109.5 ?
C15 C17 H17C 109.5 ?
H17A C17 H17C 109.5 ?
H17B C17 H17C 109.5 ?
C15 C18 H18A 109.5 ?
C15 C18 H18B 109.5 ?
H18A C18 H18B 109.5 ?
C15 C18 H18C 109.5 ?
H18A C18 H18C 109.5 ?
H18B C18 H18C 109.5 ?
C13 C19 C20 112.3(3) y
C13 C19 C22 110.0(3) y
C20 C19 C22 108.1(4) y
C13 C19 C21 108.6(3) y
C20 C19 C21 108.4(3) y
C22 C19 C21 109.3(4) y
C19 C20 H20A 109.5 ?
C19 C20 H20B 109.5 ?
H20A C20 H20B 109.5 ?
C19 C20 H20C 109.5 ?
H20A C20 H20C 109.5 ?
H20B C20 H20C 109.5 ?
C19 C21 H21A 109.5 ?
C19 C21 H21B 109.5 ?
H21A C21 H21B 109.5 ?
C19 C21 H21C 109.5 ?
H21A C21 H21C 109.5 ?
H21B C21 H21C 109.5 ?
C19 C22 H22A 109.5 ?
C19 C22 H22B 109.5 ?
H22A C22 H22B 109.5 ?
C19 C22 H22C 109.5 ?
H22A C22 H22C 109.5 ?
H22B C22 H22C 109.5 ?

loop_
_geom_bond_atom_site_label_1
_geom_bond_atom_site_label_2
_geom_bond_distance
_geom_bond_publ_flag
N1 C7 1.331(5) y
N1 C1 1.391(5) y
N2 C7 1.364(5) y
N2 C6 1.381(5) y
N2 H2a 0.87(7) ?
O1 C10 1.380(5) y
O1 H1 0.96(5) ?
C1 C2 1.388(6) y
C1 C6 1.399(5) y
C2 C3 1.391(6) y
C2 H2 0.95 ?
C3 C4 1.399(6) y
C3 H3 0.95 ?
C4 C5 1.381(6) y
C4 H4 0.95 ?
C5 C6 1.396(6) y
C5 H5 0.95 ?
C7 C8 1.478(6) y
C8 C9 1.513(5) y
C8 H8a 0.99 ?
C8 H8b 0.99 ?
C9 C14 1.387(5) y
C9 C10 1.396(5) y
C10 C11 1.414(6) y
C11 C12 1.393(6) y
C11 C15 1.522(5) y
C12 C13 1.388(5) y
C12 H12 0.95 ?
C13 C14 1.396(5) y
C13 C19 1.521(5) y
C14 H14 0.95 ?
C15 C18 1.536(6) y
C15 C16 1.539(6) y
C15 C17 1.545(5) y
C16 H16a 0.98 ?
C16 H16b 0.98 ?
C16 H16c 0.98 ?
C17 H17a 0.98 ?
C17 H17b 0.98 ?
C17 H17c 0.98 ?
C18 H18a 0.98 ?
C18 H18b 0.98 ?
C18 H18c 0.98 ?
C19 C20 1.527(6) y
C19 C22 1.531(6) y
C19 C21 1.545(6) y
C20 H20a 0.98 ?
C20 H20b 0.98 ?
C20 H20c 0.98 ?
C21 H21a 0.98 ?
C21 H21b 0.98 ?
C21 H21c 0.98 ?
C22 H22a 0.98 ?
C22 H22b 0.98 ?
C22 H22c 0.98 ?

loop_
_geom_torsion_atom_site_label_1
_geom_torsion_atom_site_label_2
_geom_torsion_atom_site_label_3
_geom_torsion_atom_site_label_4
_geom_torsion
_geom_torsion_publ_flag
C7 N1 C1 C2 179.2(4) y
C7 N1 C1 C6 0.6(4) y
N1 C1 C2 C3 -179.1(4) y
C6 C1 C2 C3 -0.5(6) y
C1 C2 C3 C4 -0.6(6) y
C2 C3 C4 C5 0.9(6) y
C3 C4 C5 C6 0.1(6) y
C7 N2 C6 C5 179.3(4) y
C7 N2 C6 C1 0.4(4) y
C4 C5 C6 N2 180.0(4) y
C4 C5 C6 C1 -1.3(6) y
C2 C1 C6 N2 -179.5(3) y
N1 C1 C6 N2 -0.6(4) y
C2 C1 C6 C5 1.6(6) y
N1 C1 C6 C5 -179.6(3) y
C1 N1 C7 N2 -0.3(4) y
C1 N1 C7 C8 176.1(3) y
C6 N2 C7 N1 -0.1(4) y
C6 N2 C7 C8 -176.4(3) y
N1 C7 C8 C9 -79.3(4) y
N2 C7 C8 C9 96.6(4) y
C7 C8 C9 C14 -119.2(4) y
C7 C8 C9 C10 63.7(4) y
C14 C9 C10 O1 -178.4(3) y
C8 C9 C10 O1 -1.3(5) y
C14 C9 C10 C11 0.2(5) y
C8 C9 C10 C11 177.3(3) y
O1 C10 C11 C12 177.4(3) y
C9 C10 C11 C12 -1.3(5) y
O1 C10 C11 C15 -3.7(5) y
C9 C10 C11 C15 177.7(3) y
C10 C11 C12 C13 0.6(5) y
C15 C11 C12 C13 -178.4(3) y
C11 C12 C13 C14 1.2(6) y
C11 C12 C13 C19 -179.5(3) y
C10 C9 C14 C13 1.6(6) y
C8 C9 C14 C13 -175.5(3) y
C12 C13 C14 C9 -2.3(5) y
C19 C13 C14 C9 178.4(4) y
C12 C11 C15 C18 117.5(4) y
C10 C11 C15 C18 -61.4(5) y
C12 C11 C15 C16 -1.4(5) y
C10 C11 C15 C16 179.7(3) y
C12 C11 C15 C17 -120.8(4) y
C10 C11 C15 C17 60.3(5) y
C12 C13 C19 C20 8.2(5) y
C14 C13 C19 C20 -172.6(3) y
C12 C13 C19 C22 128.6(4) y
C14 C13 C19 C22 -52.1(5) y
C12 C13 C19 C21 -111.8(4) y
C14 C13 C19 C21 67.5(4) y
